data_2001297
loop_
_publ_author_name
'Okabe, N.'
'Nakamura, T.'
'Fukuda, H.'

_publ_section_title
;
 Structure of the copper(II) complex isonicotinic acid
;
_journal_issue 10
_journal_name_full 'Acta Crystallographica Section C'
_journal_page_first 1761
_journal_page_last 1762
_journal_paper_doi 10.1107/S010827019300318X
_journal_volume 49
_journal_year 1993
_chemical_formula_moiety 'C12 H8 Cu N2 O4, 4(H2 O)'
_chemical_formula_sum 'C12 H16 Cu N2 O8'
_chemical_formula_weight 379.81
_space_group_IT_number 2
_space_group_name_Hall '-P 1'
_space_group_name_H-M_alt 'P -1'
_symmetry_cell_setting triclinic
_symmetry_space_group_name_Hall '-P 1'
_symmetry_space_group_name_H-M 'P -1'
_atom_type_scat_source IntTabIV
_cell_angle_alpha 105.240(10)
_cell_angle_beta 108.200(10)
_cell_angle_gamma 99.450(10)
_cell_formula_units_Z 1
_cell_length_a 6.8950(10)
_cell_length_b 9.1810(10)
_cell_length_c 6.3377(8)
_cell_measurement_reflns_used 25
_cell_measurement_temperature 296
_cell_measurement_theta_max 48.3
_cell_measurement_theta_min 43.5
_cell_volume 354.20(9)
_diffrn_measurement_device 'Rigaku AFC5R'
_diffrn_measurement_method \w-2\q
_diffrn_radiation_type MoK\a
_diffrn_radiation_wavelength 0.71069
_diffrn_reflns_av_R_equivalents 0.013
_diffrn_reflns_limit_h_max 8
_diffrn_reflns_limit_h_min 0
_diffrn_reflns_limit_k_max 11
_diffrn_reflns_limit_k_min -11
_diffrn_reflns_limit_l_max 7
_diffrn_reflns_limit_l_min -8
_diffrn_reflns_number 1756
_diffrn_reflns_theta_max 55.0
_diffrn_standards_decay_% 0
_diffrn_standards_interval_count 150
_diffrn_standards_number 3
_exptl_absorpt_coefficient_mu 1.588
_exptl_absorpt_correction_T_max 1.29
_exptl_absorpt_correction_T_min 0.79
_exptl_absorpt_correction_type 'DIFABS (Walker & Stewart, 1983)'
_exptl_crystal_colour Blue
_exptl_crystal_density_diffrn 1.781
_exptl_crystal_density_meas 1.7800(10)
_exptl_crystal_description Plate
_exptl_crystal_size_max 0.40
_exptl_crystal_size_mid 0.40
_exptl_crystal_size_min 0.30
_refine_diff_density_max 0.60
_refine_diff_density_min -0.69
_refine_ls_goodness_of_fit_obs 1.68
_refine_ls_hydrogen_treatment refall
_refine_ls_number_parameters 138
_refine_ls_number_reflns 1487
_refine_ls_R_factor_obs 0.033
_refine_ls_shift/esd_max 0.05
_refine_ls_structure_factor_coef F^2^
_refine_ls_weighting_details 'w = 4F~o~^2^/\s^2^(F~o~^2^)'
_refine_ls_weighting_scheme calc
_refine_ls_wR_factor_obs 0.041
_reflns_number_observed 1487
_reflns_number_total 1621
_reflns_observed_criterion I>3\s(I)
_cod_data_source_file oh1018.cif
_cod_data_source_block oh1018_structure_1_of_1
_cod_depositor_comments
;
The following automatic conversions were performed:

'_refine_ls_weighting_scheme' value '4F~o~^2^/\s^2^(F~o~^2^)' was
changed to 'calc'. New tag '_refine_ls_weighting_details' was
created. The value of the new tag was set to 'w =
4F~o~^2^/\s^2^(F~o~^2^)'.

Automatic conversion script
Id: cif_fix_values 3143 2015-03-26 13:38:13Z robertas 
;
_cod_original_cell_volume 354.20(10)
_cod_database_code 2001297

loop_
_space_group_symop_id
_space_group_symop_operation_xyz
1 x,y,z
2 -x,-y,-z

loop_
_atom_site_label
_atom_site_fract_x
_atom_site_fract_y
_atom_site_fract_z
Cu(1) .0 .0 .0
O(1) .4383(3) .7143(2) .9298(3)
O(2) .2980(4) .7944(2) .6267(3)
O(3) .2043(3) .0413(2) -.1530(3)
O(4) .7320(4) .0943(3) .7552(4)
N(4) .1253(3) .2183(2) .2323(3)
C(1) .2719(4) .5246(3) .5465(4)
C(2) .1974(4) .4940(3) .3050(4)
C(3) .1277(4) .3412(3) .1545(4)
C(5) .2012(4) .2483(3) .4664(4)
C(6) .2769(4) .3980(3) .6266(4)
C(7) .3431(4) .6915(3) .7157(4)
H(2) .196(5) .571(4) .236(5)
H(3) .074(5) .322(3) -.013(5)
H(5) .201(5) .159(3) .514(5)
H(6) .328(5) .413(3) .784(5)
H(7) .295(6) .108(4) -.091(6)
H(8) .223(6) -.025(4) -.205(7)
H(9) .716(7) .119(5) .662(7)
H(10) .669(8) .133(5) .840(8)

loop_
_geom_angle_atom_site_label_1
_geom_angle_atom_site_label_2
_geom_angle_atom_site_label_3
_geom_angle
_geom_angle_publ_flag
O(3) Cu(1) O(3) 180.00 yes
O(3) Cu(1) N(4) 89.87(8) yes
N(4) Cu(1) N(4) 180.00 yes
Cu(1) N(4) C(3) 119.6(2) yes
Cu(1) N(4) C(5) 122.6(2) yes
C(3) N(4) C(5) 117.8(2) yes
C(2) C(1) C(6) 117.8(2) yes
C(2) C(1) C(7) 120.6(2) yes
C(6) C(1) C(7) 121.6(2) yes
C(1) C(2) C(3) 119.6(2) yes
N(4) C(3) C(2) 122.5(2) yes
N(4) C(5) C(6) 122.7(2) yes
C(1) C(6) C(5) 119.5(2) yes
O(1) C(7) O(2) 125.9(2) yes
O(1) C(7) C(1) 117.7(2) yes
O(2) C(7) C(1) 116.4(2) yes

loop_
_geom_bond_atom_site_label_1
_geom_bond_atom_site_label_2
_geom_bond_distance
_geom_bond_publ_flag
Cu(1) O(3) 1.985(2) yes
Cu(1) N(4) 2.004(2) yes
O(1) C(7) 1.251(3) yes
O(2) C(7) 1.255(3) yes
N(4) C(3) 1.345(3) yes
N(4) C(5) 1.343(3) yes
C(1) C(2) 1.386(3) yes
C(1) C(6) 1.386(3) yes
C(1) C(7) 1.516(3) yes
C(2) C(3) 1.377(3) yes
C(5) C(6) 1.376(3) yes
O(3) H(7) .72(4) no
O(3) H(8) .67(4) no
O(4) H(9) .67(4) no
O(4) H(10) .84(5) no
C(2) H(2) .92(3) no
C(3) H(3) .96(3) no
C(5) H(5) .94(3) no
C(6) H(6) .91(3) no
